data_1566985
loop_
_publ_author_name
'Parr, Joseph M.'
'White, Andrew J. P.'
'Crimmin, Mark R.'

_publ_section_title
;
 Magnesium-stabilised transition metal formyl complexes: structures,
 bonding, and ethenediolate formation.
;
_journal_issue 22
_journal_name_full 'Chemical science'
_journal_page_first 6592
_journal_page_last 6598
_journal_paper_doi 10.1039/d2sc02063g
_journal_volume 13
_journal_year 2022
_chemical_formula_moiety 'C63 H84 Fe Mg2 N4 O5, 2(C7 H8)'
_chemical_formula_sum 'C77 H100 Fe Mg2 N4 O5'
_chemical_formula_weight 1266.07
_space_group_crystal_system triclinic
_space_group_IT_number 2
_space_group_name_Hall '-P 1'
_space_group_name_H-M_alt 'P -1'
_atom_sites_solution_hydrogens mixed
_atom_sites_solution_primary dual
_audit_creation_date 2021-10-15
_audit_creation_method
;
Olex2 1.3
(compiled 2020.11.12 svn.r5f609507 for OlexSys, GUI svn.r6408)
;
_audit_update_record
;
2021-10-15 deposited with the CCDC.	2022-05-16 downloaded from the CCDC.
;
_cell_angle_alpha 99.136(4)
_cell_angle_beta 97.078(4)
_cell_angle_gamma 112.627(6)
_cell_formula_units_Z 2
_cell_length_a 13.3957(10)
_cell_length_b 13.4353(8)
_cell_length_c 22.6744(8)
_cell_measurement_reflns_used 6849
_cell_measurement_temperature 173.00(14)
_cell_measurement_theta_max 28.1240
_cell_measurement_theta_min 2.7200
_cell_volume 3642.1(4)
_computing_cell_refinement 'CrysAlisPro 1.171.38.46 (Rigaku OD, 2015)'
_computing_data_collection 'CrysAlisPro 1.171.38.46 (Rigaku OD, 2015)'
_computing_data_reduction 'CrysAlisPro 1.171.38.46 (Rigaku OD, 2015)'
_computing_molecular_graphics 'Olex2 1.3 (Dolomanov et al., 2009)'
_computing_publication_material 'Olex2 1.3 (Dolomanov et al., 2009)'
_computing_structure_refinement 'SHELXL 2018/3 (Sheldrick, 2015)'
_computing_structure_solution 'SHELXT 2018/2 (Sheldrick, 2018)'
_diffrn_ambient_environment N~2~
_diffrn_ambient_temperature 173.00(14)
_diffrn_detector 'CCD plate'
_diffrn_detector_area_resol_mean 16.0382
_diffrn_detector_type Eos
_diffrn_measured_fraction_theta_full 0.985
_diffrn_measured_fraction_theta_max 0.799
_diffrn_measurement_details
;
List of Runs (angles in degrees, time in seconds):

  # Type    Start    End  Width  t~exp~   \w     \q     \k     \f   Frames
#--------------------------------------------------------------------------
  1  \w     -2.00  82.00   1.00   42.50    --   14.43  57.00-180.00   84
  2  \w    -53.00  40.00   1.00   42.50    --   14.43 -77.00 -90.00   93
  3  \w    -11.00  82.00   1.00   42.50    --   14.43  77.00  30.00   93
;
_diffrn_measurement_device 'four-circle diffractometer'
_diffrn_measurement_device_type 'Xcalibur, Eos'
_diffrn_measurement_method '\w scans'
_diffrn_orient_matrix_type 'CrysAlisPro convention (1999,Acta A55,543-557)'
_diffrn_orient_matrix_UB_11 0.0199965000
_diffrn_orient_matrix_UB_12 0.0211332000
_diffrn_orient_matrix_UB_13 0.0318674000
_diffrn_orient_matrix_UB_21 -0.0400238000
_diffrn_orient_matrix_UB_22 0.0223407000
_diffrn_orient_matrix_UB_23 0.0011948000
_diffrn_orient_matrix_UB_31 -0.0378070000
_diffrn_orient_matrix_UB_32 -0.0500030000
_diffrn_orient_matrix_UB_33 0.0054524000
_diffrn_radiation_monochromator graphite
_diffrn_radiation_probe x-ray
_diffrn_radiation_type 'Mo K\a'
_diffrn_radiation_wavelength 0.71073
_diffrn_reflns_av_R_equivalents 0.0288
_diffrn_reflns_av_unetI/netI 0.0624
_diffrn_reflns_Laue_measured_fraction_full 0.985
_diffrn_reflns_Laue_measured_fraction_max 0.799
_diffrn_reflns_limit_h_max 17
_diffrn_reflns_limit_h_min -11
_diffrn_reflns_limit_k_max 14
_diffrn_reflns_limit_k_min -16
_diffrn_reflns_limit_l_max 26
_diffrn_reflns_limit_l_min -29
_diffrn_reflns_number 20927
_diffrn_reflns_point_group_measured_fraction_full 0.985
_diffrn_reflns_point_group_measured_fraction_max 0.799
_diffrn_reflns_theta_full 25.242
_diffrn_reflns_theta_max 28.221
_diffrn_reflns_theta_min 2.576
_diffrn_source 'fine-focus sealed X-ray tube'
_diffrn_source_type 'Enhance (Mo) X-ray Source'
_exptl_absorpt_coefficient_mu 0.275
_exptl_absorpt_correction_T_max 1.00000
_exptl_absorpt_correction_T_min 0.85621
_exptl_absorpt_correction_type multi-scan
_exptl_absorpt_process_details
;
CrysAlisPro 1.171.38.46 (Rigaku Oxford Diffraction, 2015)
Empirical absorption correction using spherical harmonics,
 implemented in SCALE3 ABSPACK scaling algorithm.
;
_exptl_crystal_colour 'clear green'
_exptl_crystal_colour_lustre clear
_exptl_crystal_colour_primary green
_exptl_crystal_density_diffrn 1.154
_exptl_crystal_description block
_exptl_crystal_F_000 1360
_exptl_crystal_size_max 0.18
_exptl_crystal_size_mid 0.16
_exptl_crystal_size_min 0.08
_refine_diff_density_max 1.167
_refine_diff_density_min -0.599
_refine_diff_density_rms 0.116
_refine_ls_extinction_method none
_refine_ls_goodness_of_fit_ref 1.116
_refine_ls_hydrogen_treatment mixed
_refine_ls_matrix_type full
_refine_ls_number_parameters 922
_refine_ls_number_reflns 14369
_refine_ls_number_restraints 180
_refine_ls_restrained_S_all 1.111
_refine_ls_R_factor_all 0.1270
_refine_ls_R_factor_gt 0.0980
_refine_ls_shift/su_max 0.000
_refine_ls_shift/su_mean 0.000
_refine_ls_structure_factor_coef Fsqd
_refine_ls_weighting_details 'w=1/[\s^2^(Fo^2^)+(0.1080P)^2^+19.3278P] where P=(Fo^2^+2Fc^2^)/3'
_refine_ls_weighting_scheme calc
_refine_ls_wR_factor_gt 0.3006
_refine_ls_wR_factor_ref 0.3168
_reflns_Friedel_coverage 0.000
_reflns_number_gt 10076
_reflns_number_total 14369
_reflns_threshold_expression 'I > 2\s(I)'
_cod_data_source_file d2sc02063g2.cif
_cod_data_source_block 3c
_cod_depositor_comments 'Adding full bibliography for 1566978--1566986.cif.'
_cod_database_code 1566985
_shelx_shelxl_version_number 2018/3
_chemical_oxdiff_formula 'C63 H84 N4 Fe1 Mg2'
_shelx_space_group_comment
;
The symmetry employed for this shelxl refinement is uniquely defined
by the following loop, which should always be used as a source of
symmetry information in preference to the above space-group names.
They are only intended as comments.
;
_shelx_estimated_absorpt_t_max 0.978
_shelx_estimated_absorpt_t_min 0.952
_reflns_odcompleteness_completeness 98.96
_reflns_odcompleteness_iscentric 1
_reflns_odcompleteness_theta 24.97
_olex2_refinement_description
;
1. Fixed Uiso
 At 1.2 times of:
  All C(H) groups
 At 1.5 times of:
  All C(H,H,H) groups
2. Rigid body (RIGU) restrains
 C3, C1, C027, C7, C02A, C026, C6, C9, H9A, C3A, C1A, C6A, C10, C02B, C7A
 with sigma for 1-2 distances of 0.001 and sigma for 1-3 distances of 0.001
 C029, C2, C025, C028, C0AA, C1AA, C024, C0, C2A, C4, C8, C0AB, C1AB, C5
 with sigma for 1-2 distances of 0.001 and sigma for 1-3 distances of 0.001
3. Others
 Sof(C0)=Sof(H0A)=Sof(H0B)=Sof(H0C)=Sof(C2A)=Sof(C4)=Sof(H4A)=Sof(C8)=Sof(H8A)=
 Sof(C0AB)=Sof(H0AB)=Sof(C1AB)=Sof(H1AB)=Sof(C5)=Sof(H5A)=1-FVAR(1)
 Sof(C029)=Sof(H02J)=Sof(H02K)=Sof(H02L)=Sof(C2)=Sof(C025)=Sof(H025)=Sof(C028)=
 Sof(H028)=Sof(C0AA)=Sof(H0AA)=Sof(C1AA)=Sof(H1AA)=Sof(C024)=Sof(H024)=FVAR(1)
 Sof(C9)=Sof(H9A)=Sof(C3A)=Sof(C1A)=Sof(H1AC)=Sof(C6A)=Sof(H6AA)=Sof(H6AB)=
 Sof(H6AC)=Sof(C10)=Sof(H10A)=Sof(C02B)=Sof(H02N)=Sof(C7A)=Sof(H7AA)=1-FVAR(2)
 Sof(C3)=Sof(C1)=Sof(H1A)=Sof(C027)=Sof(H027)=Sof(C7)=Sof(H7A)=Sof(C02A)=
 Sof(H02M)=Sof(C026)=Sof(H026)=Sof(C6)=Sof(H6A)=Sof(H6B)=Sof(H6C)=FVAR(2)
4.a Ternary CH refined with riding coordinates:
 C00H(H00H), C00I(H00I), C00M(H00M), C00Y(H00Y), C018(H018), C019(H019),
 C01F(H01Q), C01I(H01V)
4.b Aromatic/amide H refined with riding coordinates:
 C00C(H00C), C00J(H00J), C00O(H00O), C00W(H00W), C00Z(H00Z), C010(H010),
 C011(H011), C012(H012), C015(H015), C01D(H01M), C01H(H01U), C01J(H01W),
 C01M(H01), C01N(H1), C01P(H3), C1(H1A), C027(H027), C7(H7A), C02A(H02M),
 C026(H026), C025(H025), C028(H028), C0AA(H0AA), C1AA(H1AA), C024(H024),
 C4(H4A), C8(H8A), C0AB(H0AB), C1AB(H1AB), C5(H5A), C9(H9A), C1A(H1AC),
 C10(H10A), C02B(H02N), C7A(H7AA)
4.c Fitted hexagon refined as free rotating group:
 C3(C1,C027,C7,C02A,C026), C2(C025,C028,C0AA,C1AA,C024), C2A(C4,C8,C0AB,C1AB,C5)
4.d Idealised Me refined as rotating group:
 C014(H01A,H01B,H01C), C016(H01D,H01E,H01F), C01B(H01G,H01H,H01I), C01C(H01J,
 H01K,H01L), C01E(H01N,H01O,H01P), C01G(H01R,H01S,H01T), C01K(H01X,H01Y,H),
 C01L(H01Z,HA,HB), C01O(H2,HC,HD), C01Q(H4,HE,HF), C01R(H5,HG,HH), C01S(H6,HI,
 HJ), C01T(H7,HK,HL), C01U(H8,HM,HN), C01V(H9,HO,HP), C01W(H10,HQ,HR), C01Y(H11,
 HS,HT), C021(H02A,H02B,H02C), C022(H02D,H02E,H02F), C023(H02G,H02H,H02I),
 C029(H02J,H02K,H02L), C6(H6A,H6B,H6C), C0(H0A,H0B,H0C), C6A(H6AA,H6AB,H6AC)
;
_olex2_submission_special_instructions 'No special instructions were received'
_oxdiff_exptl_absorpt_empirical_details
;
Empirical correction (ABSPACK) includes:
- Absorption correction using spherical harmonics
- Frame scaling
;
_oxdiff_exptl_absorpt_empirical_full_max 1.136
_oxdiff_exptl_absorpt_empirical_full_min 0.892

loop_
_space_group_symop_operation_xyz
'x, y, z'
'-x, -y, -z'

loop_
_atom_site_label
_atom_site_type_symbol
_atom_site_fract_x
_atom_site_fract_y
_atom_site_fract_z
_atom_site_U_iso_or_equiv
_atom_site_adp_type
_atom_site_occupancy
_atom_site_site_symmetry_order
_atom_site_calc_flag
_atom_site_refinement_flags_posn
_atom_site_refinement_flags_adp
_atom_site_refinement_flags_occupancy
_atom_site_disorder_assembly
_atom_site_disorder_group
Fe01 Fe 0.16204(8) 0.88738(8) 0.27323(5) 0.0436(3) Uani 1 1 d . . . . .
Mg02 Mg 0.41371(14) 0.75791(14) 0.21082(8) 0.0238(4) Uani 1 1 d . . . . .
Mg03 Mg 0.23609(14) 0.58313(14) 0.28892(8) 0.0240(4) Uani 1 1 d . . . . .
N004 N 0.2998(4) 0.5023(4) 0.34021(19) 0.0254(9) Uani 1 1 d . . . . .
O005 O 0.2922(3) 0.8140(3) 0.19795(19) 0.0365(9) Uani 1 1 d . . . . .
O006 O 0.1884(3) 0.7031(3) 0.30973(19) 0.0374(9) Uani 1 1 d . . . . .
N007 N 0.5490(4) 0.9020(3) 0.2448(2) 0.0251(9) Uani 1 1 d . . . . .
N008 N 0.4752(4) 0.7041(4) 0.14131(19) 0.0253(9) Uani 1 1 d . . . . .
N009 N 0.0920(3) 0.4481(4) 0.2525(2) 0.0266(9) Uani 1 1 d . . . . .
C00A C 0.6462(4) 0.9076(4) 0.2350(3) 0.0289(11) Uani 1 1 d . . . . .
C00B C 0.3929(4) 0.5652(4) 0.3899(2) 0.0271(11) Uani 1 1 d . . . . .
C00C C 0.6606(4) 0.8299(5) 0.1918(3) 0.0302(12) Uani 1 1 d . . . . .
H00C H 0.733391 0.838688 0.194068 0.036 Uiso 1 1 calc R U . . .
C00D C 0.5019(5) 0.5984(5) 0.3792(3) 0.0303(12) Uani 1 1 d . . . . .
C00E C 0.3754(4) 0.5079(4) 0.0858(2) 0.0274(11) Uani 1 1 d . . . . .
C00F C 0.4035(4) 0.6205(4) 0.0885(2) 0.0267(11) Uani 1 1 d . . . . .
C00G C 0.2582(5) 0.3926(4) 0.3290(2) 0.0280(11) Uani 1 1 d . . . . .
C00H C 0.4189(5) 0.4657(5) 0.1369(3) 0.0334(13) Uani 1 1 d . . . . .
H00H H 0.470498 0.529747 0.168648 0.040 Uiso 1 1 calc R U . . .
C00I C 0.5254(5) 0.5662(5) 0.3172(3) 0.0336(13) Uani 1 1 d . . . . .
H00I H 0.455972 0.539656 0.287402 0.040 Uiso 1 1 calc R U . . .
C00J C 0.3043(5) 0.4304(5) 0.0340(3) 0.0347(13) Uani 1 1 d . . . . .
H00J H 0.285975 0.355514 0.031562 0.042 Uiso 1 1 calc R U . . .
C00K C 0.5835(5) 0.7408(5) 0.1457(3) 0.0290(12) Uani 1 1 d . . . . .
C00L C 0.5409(5) 1.0131(5) 0.3408(3) 0.0323(12) Uani 1 1 d . . . . .
C00M C 0.5578(5) 0.9328(5) 0.3778(3) 0.0353(13) Uani 1 1 d . . . . .
H00M H 0.573936 0.878569 0.350907 0.042 Uiso 1 1 calc R U . . .
C00N C 0.5398(4) 0.9974(4) 0.2779(3) 0.0280(11) Uani 1 1 d . . . . .
C00O C 0.2609(5) 0.4635(5) -0.0137(3) 0.0360(13) Uani 1 1 d . . . . .
H00O H 0.214027 0.411025 -0.048187 0.043 Uiso 1 1 calc R U . . .
C00P C -0.0038(4) 0.4672(5) 0.2317(3) 0.0318(12) Uani 1 1 d . . . . .
C00Q C 0.0815(4) 0.3458(5) 0.2536(3) 0.0304(12) Uani 1 1 d . . . . .
O00R O 0.2109(6) 1.0909(5) 0.2274(4) 0.090(2) Uani 1 1 d . . . . .
C00S C -0.0125(5) 0.5049(5) 0.1781(3) 0.0375(14) Uani 1 1 d . . . . .
C00T C 0.3572(5) 0.6540(5) 0.0404(2) 0.0316(12) Uani 1 1 d . . . . .
C00U C 0.5236(5) 1.0725(5) 0.2453(3) 0.0343(13) Uani 1 1 d . . . . .
C00V C 0.3743(5) 0.5955(5) 0.4478(3) 0.0333(12) Uani 1 1 d . . . . .
C00W C 0.2868(5) 0.5736(5) -0.0103(3) 0.0371(13) Uani 1 1 d . . . . .
H00W H 0.256705 0.594953 -0.042623 0.045 Uiso 1 1 calc R U . . .
C00X C -0.0834(5) 0.4572(6) 0.2683(3) 0.0397(14) Uani 1 1 d . . . . .
C00Y C 0.2584(5) 0.5627(6) 0.4610(3) 0.0404(14) Uani 1 1 d . . . . .
H00Y H 0.205264 0.520574 0.422826 0.048 Uiso 1 1 calc R U . . .
C00Z C 0.1619(5) 0.3231(5) 0.2853(3) 0.0327(12) Uani 1 1 d . . . . .
H00Z H 0.150667 0.249124 0.276152 0.039 Uiso 1 1 calc R U . . .
C010 C 0.5709(5) 0.6930(6) 0.4854(3) 0.0430(15) Uani 1 1 d . . . . .
H010 H 0.630497 0.735975 0.517389 0.052 Uiso 1 1 calc R U . . .
C011 C 0.5247(5) 1.1011(5) 0.3699(3) 0.0381(14) Uani 1 1 d . . . . .
H011 H 0.525326 1.111533 0.411526 0.046 Uiso 1 1 calc R U . . .
C012 C 0.5084(6) 1.1600(5) 0.2764(3) 0.0407(15) Uani 1 1 d . . . . .
H012 H 0.498776 1.210534 0.255180 0.049 Uiso 1 1 calc R U . . .
O013 O 0.2628(6) 0.9991(6) 0.4014(3) 0.084(2) Uani 1 1 d . . . . .
C014 C 0.3247(6) 0.3960(6) 0.1653(3) 0.0442(15) Uani 1 1 d . . . . .
H01A H 0.288088 0.440170 0.181069 0.066 Uiso 1 1 calc R U . . .
H01B H 0.354526 0.371209 0.197818 0.066 Uiso 1 1 calc R U . . .
H01C H 0.272802 0.333051 0.134718 0.066 Uiso 1 1 calc R U . . .
C015 C 0.5885(5) 0.6622(5) 0.4281(3) 0.0399(14) Uani 1 1 d . . . . .
H015 H 0.660618 0.684865 0.421941 0.048 Uiso 1 1 calc R U . . .
C016 C 0.6082(7) 0.6593(6) 0.2979(3) 0.0534(18) Uani 1 1 d . . . . .
H01D H 0.587164 0.720439 0.301720 0.080 Uiso 1 1 calc R U . . .
H01E H 0.611439 0.635770 0.256249 0.080 Uiso 1 1 calc R U . . .
H01F H 0.679370 0.681962 0.323435 0.080 Uiso 1 1 calc R U . . .
C017 C 0.2405(5) 0.8461(5) 0.2279(3) 0.0356(13) Uani 1 1 d . . . . .
C018 C -0.0760(5) 0.4207(6) 0.3287(3) 0.0463(16) Uani 1 1 d . . . . .
H018 H -0.022210 0.387773 0.330358 0.056 Uiso 1 1 calc R U . . .
C019 C 0.3829(6) 0.7756(5) 0.0428(3) 0.0420(15) Uani 1 1 d . . . . .
H019 H 0.399481 0.812405 0.086020 0.050 Uiso 1 1 calc R U . . .
O01A O -0.0772(6) 0.8240(7) 0.2416(4) 0.104(3) Uani 1 1 d . . . . .
C01B C 0.3099(6) 0.3352(5) 0.3663(3) 0.0458(16) Uani 1 1 d . . . . .
H01G H 0.382439 0.386789 0.387942 0.069 Uiso 1 1 calc R U . . .
H01H H 0.315247 0.274965 0.339736 0.069 Uiso 1 1 calc R U . . .
H01I H 0.265166 0.307172 0.394856 0.069 Uiso 1 1 calc R U . . .
C01C C 0.6318(5) 0.6877(6) 0.0997(3) 0.0422(15) Uani 1 1 d . . . . .
H01J H 0.642405 0.627587 0.113194 0.063 Uiso 1 1 calc R U . . .
H01K H 0.701454 0.741689 0.096087 0.063 Uiso 1 1 calc R U . . .
H01L H 0.581999 0.660170 0.060818 0.063 Uiso 1 1 calc R U . . .
C01D C 0.1269(6) 0.7478(6) 0.2972(3) 0.0475(16) Uani 1 1 d . . . . .
H01M H 0.053551 0.709587 0.299507 0.057 Uiso 1 1 calc R U . . .
C01E C 0.4811(6) 0.3968(6) 0.1149(4) 0.0507(17) Uani 1 1 d . . . . .
H01N H 0.429678 0.327987 0.088441 0.076 Uiso 1 1 calc R U . . .
H01O H 0.517930 0.382296 0.149475 0.076 Uiso 1 1 calc R U . . .
H01P H 0.534586 0.436884 0.093195 0.076 Uiso 1 1 calc R U . . .
C01F C 0.0708(5) 0.5114(6) 0.1367(3) 0.0463(16) Uani 1 1 d . . . . .
H01Q H 0.143466 0.535924 0.163025 0.056 Uiso 1 1 calc R U . . .
C01G C 0.7515(5) 1.0044(5) 0.2719(3) 0.0467(16) Uani 1 1 d . . . . .
H01R H 0.749765 1.072695 0.265593 0.070 Uiso 1 1 calc R U . . .
H01S H 0.814542 0.997412 0.259003 0.070 Uiso 1 1 calc R U . . .
H01T H 0.756244 1.003747 0.314463 0.070 Uiso 1 1 calc R U . . .
C01H C 0.5069(6) 1.1762(5) 0.3378(3) 0.0426(15) Uani 1 1 d . . . . .
H01U H 0.494559 1.235353 0.357534 0.051 Uiso 1 1 calc R U . . .
C01I C 0.5237(6) 1.0586(6) 0.1772(3) 0.0462(16) Uani 1 1 d . . . . .
H01V H 0.523131 0.985967 0.161748 0.055 Uiso 1 1 calc R U . . .
C01J C 0.4639(6) 0.6596(6) 0.4953(3) 0.0417(15) Uani 1 1 d . . . . .
H01W H 0.451891 0.680189 0.533994 0.050 Uiso 1 1 calc R U . . .
C01K C 0.2358(6) 0.6612(7) 0.4846(4) 0.0563(19) Uani 1 1 d . . . . .
H01X H 0.280488 0.698388 0.524590 0.084 Uiso 1 1 calc R U . . .
H01Y H 0.159188 0.637083 0.486727 0.084 Uiso 1 1 calc R U . . .
H H 0.253245 0.710977 0.457657 0.084 Uiso 1 1 calc R U . . .
C01L C 0.4243(7) 1.0653(7) 0.1412(3) 0.059(2) Uani 1 1 d . . . . .
H01Z H 0.358003 1.008025 0.146290 0.089 Uiso 1 1 calc R U . . .
HA H 0.428097 1.055887 0.098825 0.089 Uiso 1 1 calc R U . . .
HB H 0.423902 1.136219 0.155778 0.089 Uiso 1 1 calc R U . . .
C01M C -0.0990(6) 0.5336(7) 0.1623(3) 0.0544(19) Uani 1 1 d . . . . .
H01 H -0.104539 0.560532 0.127317 0.065 Uiso 1 1 calc R U . . .
C01N C -0.1771(6) 0.5229(8) 0.1978(4) 0.064(2) Uani 1 1 d . . . . .
H1 H -0.235839 0.540955 0.185954 0.077 Uiso 1 1 calc R U . . .
C01O C 0.2874(7) 0.7956(7) 0.0119(4) 0.065(2) Uani 1 1 d . . . . .
H2 H 0.268767 0.761070 -0.030713 0.097 Uiso 1 1 calc R U . . .
HC H 0.308348 0.873693 0.016859 0.097 Uiso 1 1 calc R U . . .
HD H 0.224578 0.764532 0.030126 0.097 Uiso 1 1 calc R U . . .
C01P C -0.1695(6) 0.4867(7) 0.2492(4) 0.0558(19) Uani 1 1 d . . . . .
H3 H -0.222727 0.481151 0.272766 0.067 Uiso 1 1 calc R U . . .
C01Q C -0.0221(5) 0.2463(5) 0.2200(3) 0.0461(16) Uani 1 1 d . . . . .
H4 H -0.063934 0.214192 0.248821 0.069 Uiso 1 1 calc R U . . .
HE H -0.002437 0.192674 0.196985 0.069 Uiso 1 1 calc R U . . .
HF H -0.065859 0.268826 0.192767 0.069 Uiso 1 1 calc R U . . .
C01R C -0.1863(6) 0.3351(7) 0.3356(4) 0.060(2) Uani 1 1 d . . . . .
H5 H -0.237875 0.368370 0.338283 0.089 Uiso 1 1 calc R U . . .
HG H -0.175527 0.309215 0.371932 0.089 Uiso 1 1 calc R U . . .
HH H -0.214631 0.273870 0.300813 0.089 Uiso 1 1 calc R U . . .
C01S C 0.4530(6) 0.8704(6) 0.3997(4) 0.0555(19) Uani 1 1 d . . . . .
H6 H 0.438288 0.921410 0.428235 0.083 Uiso 1 1 calc R U . . .
HI H 0.462511 0.815340 0.419149 0.083 Uiso 1 1 calc R U . . .
HJ H 0.392092 0.835238 0.365461 0.083 Uiso 1 1 calc R U . . .
C01T C 0.0800(7) 0.5935(8) 0.0964(4) 0.065(2) Uani 1 1 d . . . . .
H7 H 0.012048 0.567724 0.067248 0.098 Uiso 1 1 calc R U . . .
HK H 0.139367 0.600226 0.075326 0.098 Uiso 1 1 calc R U . . .
HL H 0.094300 0.664317 0.121187 0.098 Uiso 1 1 calc R U . . .
C01U C 0.6546(6) 0.9917(7) 0.4319(4) 0.060(2) Uani 1 1 d . . . . .
H8 H 0.717187 1.040369 0.418678 0.091 Uiso 1 1 calc R U . . .
HM H 0.673132 0.937923 0.448244 0.091 Uiso 1 1 calc R U . . .
HN H 0.634516 1.033868 0.462730 0.091 Uiso 1 1 calc R U . . .
C01V C 0.0439(7) 0.3988(8) 0.0972(4) 0.065(2) Uani 1 1 d . . . . .
H9 H 0.044542 0.348386 0.122762 0.098 Uiso 1 1 calc R U . . .
HO H 0.098068 0.404887 0.072318 0.098 Uiso 1 1 calc R U . . .
HP H -0.027893 0.371655 0.071571 0.098 Uiso 1 1 calc R U . . .
C01W C -0.0348(6) 0.5213(7) 0.3814(3) 0.063(2) Uani 1 1 d . . . . .
H10 H 0.038330 0.571073 0.379678 0.095 Uiso 1 1 calc R U . . .
HQ H -0.033279 0.498064 0.419299 0.095 Uiso 1 1 calc R U . . .
HR H -0.083316 0.558219 0.378547 0.095 Uiso 1 1 calc R U . . .
C01X C 0.2260(7) 0.9583(8) 0.3520(4) 0.062(2) Uani 1 1 d . . . . .
C01Y C 0.6282(8) 1.1480(9) 0.1661(4) 0.080(3) Uani 1 1 d . . . . .
H11 H 0.637084 1.219477 0.187445 0.120 Uiso 1 1 calc R U . . .
HS H 0.621634 1.145645 0.123202 0.120 Uiso 1 1 calc R U . . .
HT H 0.691368 1.134737 0.180662 0.120 Uiso 1 1 calc R U . . .
C01Z C 0.1918(7) 1.0142(7) 0.2455(4) 0.061(2) Uani 1 1 d . . . . .
C020 C 0.0155(7) 0.8491(8) 0.2549(4) 0.065(2) Uani 1 1 d . . . . .
C021 C 0.2391(9) 0.4888(8) 0.5069(5) 0.080(3) Uani 1 1 d . . . . .
H02A H 0.255339 0.426510 0.492710 0.120 Uiso 1 1 calc R U . . .
H02B H 0.163449 0.463040 0.511160 0.120 Uiso 1 1 calc R U . . .
H02C H 0.286489 0.530237 0.545712 0.120 Uiso 1 1 calc R U . . .
C022 C 0.5617(9) 0.4728(8) 0.3133(4) 0.076(3) Uani 1 1 d . . . . .
H02D H 0.628382 0.495205 0.342979 0.114 Uiso 1 1 calc R U . . .
H02E H 0.574925 0.454307 0.273238 0.114 Uiso 1 1 calc R U . . .
H02F H 0.504946 0.409397 0.321331 0.114 Uiso 1 1 calc R U . . .
C023 C 0.4857(7) 0.8309(7) 0.0177(5) 0.070(2) Uani 1 1 d . . . . .
H02G H 0.546102 0.820041 0.038728 0.105 Uiso 1 1 calc R U . . .
H02H H 0.503885 0.908720 0.023590 0.105 Uiso 1 1 calc R U . . .
H02I H 0.471920 0.798894 -0.025050 0.105 Uiso 1 1 calc R U . . .
C029 C -0.088(2) 0.848(3) 0.4076(11) 0.119(8) Uani 0.598(16) 1 d . . P A 1
H02J H -0.151965 0.864882 0.403509 0.178 Uiso 0.598(16) 1 calc R U P A 1
H02K H -0.103959 0.780417 0.379092 0.178 Uiso 0.598(16) 1 calc R U P A 1
H02L H -0.026999 0.907159 0.399377 0.178 Uiso 0.598(16) 1 calc R U P A 1
C3 C 0.9397(8) 0.8771(9) 0.0508(6) 0.091(4) Uani 0.706(16) 1 d G . P B 1
C1 C 0.8973(10) 0.8620(9) -0.0107(5) 0.090(4) Uani 0.706(16) 1 d G . P B 1
H1A H 0.921079 0.825016 -0.040220 0.108 Uiso 0.706(16) 1 calc R U P B 1
C027 C 0.8195(11) 0.9021(10) -0.0280(5) 0.114(5) Uani 0.706(16) 1 d G . P B 1
H027 H 0.791136 0.892039 -0.069110 0.137 Uiso 0.706(16) 1 calc R U P B 1
C7 C 0.7840(9) 0.9574(10) 0.0162(7) 0.115(5) Uani 0.706(16) 1 d G . P B 1
H7A H 0.731883 0.984232 0.004582 0.138 Uiso 0.706(16) 1 calc R U P B 1
C02A C 0.8263(11) 0.9724(11) 0.0776(6) 0.108(5) Uani 0.706(16) 1 d G . P B 1
H02M H 0.802573 1.009402 0.107165 0.130 Uiso 0.706(16) 1 calc R U P B 1
C026 C 0.9042(11) 0.9323(11) 0.0949(5) 0.095(4) Uani 0.706(16) 1 d G . P B 1
H026 H 0.932517 0.942380 0.136056 0.114 Uiso 0.706(16) 1 calc R U P B 1
C6 C 1.026(2) 0.837(2) 0.0722(12) 0.134(7) Uani 0.706(16) 1 d . . P B 1
H6A H 0.990079 0.764308 0.078870 0.201 Uiso 0.706(16) 1 calc R U P B 1
H6B H 1.072503 0.886693 0.109579 0.201 Uiso 0.706(16) 1 calc R U P B 1
H6C H 1.069304 0.836212 0.041747 0.201 Uiso 0.706(16) 1 calc R U P B 1
C2 C -0.0597(9) 0.8352(9) 0.4724(4) 0.075(4) Uani 0.598(16) 1 d G . P A 1
C025 C -0.1128(8) 0.8673(10) 0.5157(6) 0.076(6) Uani 0.598(16) 1 d G . P A 1
H025 H -0.165254 0.893971 0.504623 0.091 Uiso 0.598(16) 1 calc R U P A 1
C028 C -0.0874(10) 0.8597(10) 0.5757(5) 0.082(4) Uani 0.598(16) 1 d G . P A 1
H028 H -0.122907 0.881187 0.604703 0.098 Uiso 0.598(16) 1 calc R U P A 1
C0AA C -0.0089(10) 0.8198(11) 0.5923(5) 0.080(4) Uani 0.598(16) 1 d G . P A 1
H0AA H 0.008053 0.814725 0.632447 0.096 Uiso 0.598(16) 1 calc R U P A 1
C1AA C 0.0442(10) 0.7877(11) 0.5490(6) 0.092(5) Uani 0.598(16) 1 d G . P A 1
H1AA H 0.096666 0.761046 0.560110 0.110 Uiso 0.598(16) 1 calc R U P A 1
C024 C 0.0188(9) 0.7953(10) 0.4890(5) 0.076(4) Uani 0.598(16) 1 d G . P A 1
H024 H 0.054322 0.773829 0.460029 0.092 Uiso 0.598(16) 1 calc R U P A 1
C0 C -0.024(4) 0.865(4) 0.6094(17) 0.130(12) Uani 0.402(16) 1 d . . P A 2
H0A H -0.071286 0.799788 0.621240 0.195 Uiso 0.402(16) 1 calc R U P A 2
H0B H -0.042887 0.925049 0.623265 0.195 Uiso 0.402(16) 1 calc R U P A 2
H0C H 0.051510 0.883229 0.627330 0.195 Uiso 0.402(16) 1 calc R U P A 2
C2A C -0.0390(17) 0.8410(18) 0.5389(8) 0.099(7) Uani 0.402(16) 1 d G . P A 2
C4 C 0.0293(18) 0.806(2) 0.5081(12) 0.140(14) Uani 0.402(16) 1 d G . P A 2
H4A H 0.080613 0.786462 0.529230 0.168 Uiso 0.402(16) 1 calc R U P A 2
C8 C 0.021(2) 0.800(2) 0.4459(12) 0.128(11) Uani 0.402(16) 1 d G . P A 2
H8A H 0.066750 0.776356 0.425252 0.153 Uiso 0.402(16) 1 calc R U P A 2
C0AB C -0.056(2) 0.829(2) 0.4143(8) 0.099(8) Uani 0.402(16) 1 d G . P A 2
H0AB H -0.061141 0.824818 0.372661 0.119 Uiso 0.402(16) 1 calc R U P A 2
C1AB C -0.1239(16) 0.8640(18) 0.4451(10) 0.097(7) Uani 0.402(16) 1 d G . P A 2
H1AB H -0.175169 0.883388 0.424047 0.116 Uiso 0.402(16) 1 calc R U P A 2
C5 C -0.1156(15) 0.8700(18) 0.5074(10) 0.102(12) Uani 0.402(16) 1 d G . P A 2
H5A H -0.161308 0.893495 0.528025 0.122 Uiso 0.402(16) 1 calc R U P A 2
HU H 0.345(4) 0.661(4) 0.249(2) 0.005(11) Uiso 1 1 d . . . . .
C9 C 0.853(2) 0.905(2) 0.0043(15) 0.060(6) Uani 0.294(16) 1 d . . P B 2
H9A H 0.811174 0.916740 -0.027492 0.072 Uiso 0.294(16) 1 calc R U P B 2
C3A C 0.859(3) 0.947(3) 0.0602(15) 0.062(6) Uani 0.294(16) 1 d . . P B 2
C1A C 0.937(4) 0.935(4) 0.1087(17) 0.070(8) Uani 0.294(16) 1 d . . P B 2
H1AC H 0.953167 0.976387 0.148464 0.084 Uiso 0.294(16) 1 calc R U P B 2
C6A C 0.790(3) 1.014(4) 0.0816(18) 0.091(10) Uani 0.294(16) 1 d . . P B 2
H6AA H 0.769849 1.044748 0.049062 0.137 Uiso 0.294(16) 1 calc R U P B 2
H6AB H 0.833592 1.072482 0.116484 0.137 Uiso 0.294(16) 1 calc R U P B 2
H6AC H 0.724237 0.964894 0.092207 0.137 Uiso 0.294(16) 1 calc R U P B 2
C10 C 0.983(3) 0.863(3) 0.0941(16) 0.073(8) Uani 0.294(16) 1 d . . P B 2
H10A H 1.014899 0.839936 0.124515 0.088 Uiso 0.294(16) 1 calc R U P B 2
C02B C 0.922(3) 0.832(3) -0.0085(17) 0.070(8) Uani 0.294(16) 1 d . . P B 2
H02N H 0.915642 0.795101 -0.048078 0.084 Uiso 0.294(16) 1 calc R U P B 2
C7A C 0.981(3) 0.825(2) 0.0326(15) 0.063(7) Uani 0.294(16) 1 d . . P B 2
H7AA H 1.028456 0.791570 0.023612 0.076 Uiso 0.294(16) 1 calc R U P B 2

loop_
_atom_site_aniso_label
_atom_site_aniso_U_11
_atom_site_aniso_U_22
_atom_site_aniso_U_33
_atom_site_aniso_U_23
_atom_site_aniso_U_13
_atom_site_aniso_U_12
Fe01 0.0454(6) 0.0462(6) 0.0545(6) 0.0126(4) 0.0158(4) 0.0329(5)
Mg02 0.0229(9) 0.0213(8) 0.0268(9) 0.0034(7) 0.0080(7) 0.0086(7)
Mg03 0.0204(8) 0.0249(9) 0.0267(9) 0.0071(7) 0.0052(7) 0.0087(7)
N004 0.026(2) 0.028(2) 0.024(2) 0.0084(18) 0.0078(18) 0.0117(19)
O005 0.032(2) 0.039(2) 0.046(2) 0.0142(19) 0.0114(19) 0.0191(19)
O006 0.033(2) 0.035(2) 0.046(2) 0.0042(19) 0.0070(18) 0.0178(18)
N007 0.027(2) 0.018(2) 0.029(2) 0.0048(17) 0.0065(18) 0.0077(18)
N008 0.024(2) 0.024(2) 0.026(2) 0.0039(18) 0.0073(18) 0.0089(18)
N009 0.021(2) 0.028(2) 0.029(2) 0.0052(19) 0.0068(18) 0.0077(18)
C00A 0.023(3) 0.023(3) 0.036(3) 0.007(2) 0.006(2) 0.004(2)
C00B 0.028(3) 0.025(3) 0.028(3) 0.009(2) 0.002(2) 0.010(2)
C00C 0.023(3) 0.031(3) 0.037(3) 0.009(2) 0.010(2) 0.011(2)
C00D 0.029(3) 0.031(3) 0.032(3) 0.009(2) 0.003(2) 0.015(2)
C00E 0.025(3) 0.029(3) 0.029(3) 0.003(2) 0.008(2) 0.012(2)
C00F 0.027(3) 0.026(3) 0.027(3) 0.002(2) 0.011(2) 0.011(2)
C00G 0.033(3) 0.025(3) 0.032(3) 0.010(2) 0.013(2) 0.014(2)
C00H 0.034(3) 0.025(3) 0.036(3) 0.004(2) 0.003(2) 0.010(2)
C00I 0.027(3) 0.039(3) 0.039(3) 0.008(3) 0.008(2) 0.018(2)
C00J 0.035(3) 0.033(3) 0.035(3) 0.002(2) 0.010(2) 0.014(3)
C00K 0.031(3) 0.031(3) 0.034(3) 0.012(2) 0.015(2) 0.018(2)
C00L 0.037(3) 0.026(3) 0.033(3) 0.007(2) 0.008(2) 0.012(2)
C00M 0.050(4) 0.032(3) 0.031(3) 0.008(2) 0.007(3) 0.024(3)
C00N 0.026(3) 0.023(3) 0.033(3) 0.005(2) 0.006(2) 0.008(2)
C00O 0.036(3) 0.038(3) 0.027(3) -0.003(2) 0.004(2) 0.012(3)
C00P 0.018(3) 0.033(3) 0.034(3) 0.000(2) 0.002(2) 0.003(2)
C00Q 0.026(3) 0.028(3) 0.031(3) 0.001(2) 0.010(2) 0.006(2)
O00R 0.117(6) 0.059(4) 0.128(6) 0.038(4) 0.040(5) 0.062(4)
C00S 0.022(3) 0.050(4) 0.032(3) 0.004(3) -0.001(2) 0.011(3)
C00T 0.038(3) 0.033(3) 0.026(3) 0.007(2) 0.011(2) 0.015(3)
C00U 0.037(3) 0.028(3) 0.035(3) 0.006(2) 0.006(3) 0.011(2)
C00V 0.038(3) 0.034(3) 0.032(3) 0.011(2) 0.008(2) 0.016(3)
C00W 0.045(3) 0.043(3) 0.027(3) 0.007(3) 0.007(3) 0.022(3)
C00X 0.024(3) 0.048(4) 0.043(4) 0.004(3) 0.007(3) 0.013(3)
C00Y 0.039(3) 0.047(4) 0.033(3) 0.005(3) 0.013(3) 0.015(3)
C00Z 0.036(3) 0.022(3) 0.040(3) 0.004(2) 0.011(3) 0.012(2)
C010 0.039(4) 0.044(4) 0.033(3) 0.002(3) -0.009(3) 0.011(3)
C011 0.046(4) 0.032(3) 0.032(3) 0.001(2) 0.005(3) 0.015(3)
C012 0.053(4) 0.027(3) 0.042(4) 0.009(3) 0.003(3) 0.019(3)
O013 0.076(4) 0.106(5) 0.061(4) -0.010(4) 0.006(3) 0.040(4)
C014 0.049(4) 0.045(4) 0.037(3) 0.011(3) 0.011(3) 0.016(3)
C015 0.024(3) 0.047(4) 0.047(4) 0.014(3) 0.002(3) 0.014(3)
C016 0.061(5) 0.049(4) 0.045(4) 0.012(3) 0.017(3) 0.015(4)
C017 0.035(3) 0.032(3) 0.044(3) 0.011(3) 0.007(3) 0.016(3)
C018 0.036(3) 0.063(4) 0.042(4) 0.014(3) 0.018(3) 0.020(3)
C019 0.058(4) 0.040(3) 0.031(3) 0.012(3) 0.009(3) 0.022(3)
O01A 0.056(4) 0.140(7) 0.145(7) 0.047(6) 0.020(4) 0.064(4)
C01B 0.049(4) 0.031(3) 0.063(4) 0.019(3) 0.010(3) 0.020(3)
C01C 0.034(3) 0.048(4) 0.045(4) 0.003(3) 0.019(3) 0.017(3)
C01D 0.044(4) 0.050(4) 0.067(5) 0.021(3) 0.023(3) 0.032(3)
C01E 0.051(4) 0.043(4) 0.066(5) 0.012(3) 0.011(3) 0.028(3)
C01F 0.032(3) 0.073(5) 0.035(3) 0.019(3) 0.007(3) 0.020(3)
C01G 0.027(3) 0.039(3) 0.060(4) -0.001(3) 0.006(3) 0.005(3)
C01H 0.055(4) 0.031(3) 0.043(4) -0.001(3) 0.005(3) 0.024(3)
C01I 0.070(5) 0.036(3) 0.034(3) 0.008(3) 0.007(3) 0.025(3)
C01J 0.050(4) 0.051(4) 0.022(3) 0.005(3) 0.003(3) 0.021(3)
C01K 0.045(4) 0.063(5) 0.063(5) 0.003(4) 0.013(3) 0.029(4)
C01L 0.076(5) 0.060(5) 0.039(4) 0.020(3) 0.003(4) 0.025(4)
C01M 0.040(4) 0.087(6) 0.042(4) 0.019(4) 0.001(3) 0.033(4)
C01N 0.035(4) 0.102(7) 0.060(5) 0.015(5) 0.001(3) 0.037(4)
C01O 0.077(6) 0.052(5) 0.081(6) 0.026(4) 0.014(5) 0.039(4)
C01P 0.033(4) 0.079(5) 0.057(4) 0.008(4) 0.012(3) 0.026(4)
C01Q 0.030(3) 0.038(3) 0.056(4) 0.002(3) 0.003(3) 0.005(3)
C01R 0.044(4) 0.062(5) 0.065(5) 0.015(4) 0.021(4) 0.011(4)
C01S 0.058(5) 0.046(4) 0.062(5) 0.025(4) 0.008(4) 0.016(3)
C01T 0.053(5) 0.090(6) 0.050(4) 0.032(4) 0.013(4) 0.018(4)
C01U 0.049(4) 0.064(5) 0.061(5) 0.018(4) -0.005(4) 0.019(4)
C01V 0.061(5) 0.084(6) 0.056(5) 0.011(4) 0.032(4) 0.031(4)
C01W 0.045(4) 0.086(6) 0.044(4) 0.013(4) 0.013(3) 0.010(4)
C01X 0.056(5) 0.077(6) 0.069(6) 0.017(5) 0.023(4) 0.041(4)
C01Y 0.073(6) 0.121(8) 0.044(4) 0.025(5) 0.023(4) 0.032(6)
C01Z 0.073(5) 0.058(5) 0.073(5) 0.013(4) 0.022(4) 0.048(4)
C020 0.062(5) 0.079(6) 0.084(6) 0.030(5) 0.022(4) 0.054(5)
C021 0.097(7) 0.080(6) 0.088(7) 0.047(5) 0.060(6) 0.040(6)
C022 0.118(8) 0.077(6) 0.088(6) 0.046(5) 0.070(6) 0.074(6)
C023 0.057(5) 0.050(5) 0.107(7) 0.039(5) 0.025(5) 0.016(4)
C029 0.101(18) 0.14(2) 0.111(8) 0.026(11) 0.012(9) 0.047(16)
C3 0.065(8) 0.069(8) 0.128(8) 0.031(7) 0.021(6) 0.012(6)
C1 0.073(10) 0.035(7) 0.130(7) 0.021(6) 0.006(6) -0.009(5)
C027 0.085(10) 0.080(10) 0.155(9) 0.033(9) 0.001(9) 0.014(8)
C7 0.091(11) 0.079(10) 0.173(10) 0.055(9) 0.025(8) 0.024(8)
C02A 0.073(10) 0.092(12) 0.167(9) 0.057(9) 0.041(8) 0.027(8)
C026 0.066(10) 0.076(9) 0.138(8) 0.037(8) 0.032(8) 0.016(8)
C6 0.130(14) 0.17(2) 0.145(14) 0.056(15) 0.038(12) 0.093(15)
C2 0.055(7) 0.046(7) 0.108(7) 0.011(6) 0.016(6) 0.006(5)
C025 0.046(11) 0.050(14) 0.118(8) 0.015(8) 0.019(7) 0.005(11)
C028 0.063(8) 0.060(9) 0.118(8) 0.020(8) 0.028(7) 0.018(7)
C0AA 0.067(8) 0.061(10) 0.107(8) 0.015(8) 0.024(7) 0.020(7)
C1AA 0.087(11) 0.090(12) 0.108(8) 0.019(8) 0.027(7) 0.045(9)
C024 0.070(9) 0.046(8) 0.105(8) 0.008(7) 0.023(6) 0.018(7)
C0 0.12(3) 0.12(3) 0.126(12) 0.017(14) 0.031(12) 0.04(2)
C2A 0.049(11) 0.076(15) 0.126(12) 0.007(11) 0.022(9) -0.018(9)
C4 0.10(2) 0.19(4) 0.130(13) 0.029(16) 0.034(14) 0.06(3)
C8 0.109(19) 0.15(3) 0.129(14) 0.022(16) 0.034(14) 0.054(19)
C0AB 0.071(15) 0.078(18) 0.118(14) 0.002(13) 0.023(12) 0.005(12)
C1AB 0.067(13) 0.066(14) 0.122(12) 0.001(12) 0.025(10) -0.004(10)
C5 0.056(18) 0.09(3) 0.124(12) 0.007(13) 0.028(11) -0.01(2)
C9 0.046(13) 0.042(12) 0.071(9) 0.018(8) 0.008(8) -0.003(9)
C3A 0.049(13) 0.056(13) 0.072(9) 0.018(8) 0.008(8) 0.012(10)
C1A 0.065(17) 0.070(16) 0.069(9) 0.008(10) 0.003(9) 0.028(14)
C6A 0.09(2) 0.11(2) 0.091(15) 0.021(16) 0.013(16) 0.058(19)
C10 0.076(17) 0.077(16) 0.066(10) 0.009(9) 0.004(9) 0.037(14)
C02B 0.068(15) 0.060(17) 0.067(10) 0.010(10) 0.005(9) 0.016(13)
C7A 0.064(14) 0.042(13) 0.067(10) 0.007(9) 0.004(9) 0.008(10)

loop_
_atom_type_symbol
_atom_type_description
_atom_type_scat_dispersion_real
_atom_type_scat_dispersion_imag
_atom_type_scat_source
C C 0.0033 0.0016 'International Tables Vol C Tables 4.2.6.8 and 6.1.1.4'
H H 0.0000 0.0000 'International Tables Vol C Tables 4.2.6.8 and 6.1.1.4'
Fe Fe 0.3463 0.8444 'International Tables Vol C Tables 4.2.6.8 and 6.1.1.4'
Mg Mg 0.0486 0.0363 'International Tables Vol C Tables 4.2.6.8 and 6.1.1.4'
N N 0.0061 0.0033 'International Tables Vol C Tables 4.2.6.8 and 6.1.1.4'
O O 0.0106 0.0060 'International Tables Vol C Tables 4.2.6.8 and 6.1.1.4'

loop_
_geom_angle_atom_site_label_1
_geom_angle_atom_site_label_2
_geom_angle_atom_site_label_3
_geom_angle
_geom_angle_site_symmetry_1
_geom_angle_site_symmetry_3
_geom_angle_publ_flag
C017 Fe01 C01D 85.6(3) . . ?
C017 Fe01 C01X 118.1(3) . . ?
C017 Fe01 C01Z 92.3(3) . . ?
C017 Fe01 C020 126.9(4) . . ?
C01X Fe01 C01D 88.9(4) . . ?
C01X Fe01 C01Z 94.8(4) . . ?
C01Z Fe01 C01D 176.3(4) . . ?
C020 Fe01 C01D 87.1(3) . . ?
C020 Fe01 C01X 114.2(4) . . ?
C020 Fe01 C01Z 91.8(4) . . ?
Mg03 Mg02 HU 11.2(15) . . ?
O005 Mg02 Mg03 83.99(13) . . ?
O005 Mg02 HU 95.1(15) . . ?
N007 Mg02 Mg03 129.28(14) . . ?
N007 Mg02 O005 101.27(19) . . ?
N007 Mg02 HU 128.0(15) . . ?
N008 Mg02 Mg03 124.13(14) . . ?
N008 Mg02 O005 122.79(19) . . ?
N008 Mg02 N007 95.35(19) . . ?
N008 Mg02 HU 116.1(15) . . ?
Mg02 Mg03 HU 10.3(14) . . ?
N004 Mg03 Mg02 117.03(14) . . ?
N004 Mg03 N009 94.09(19) . . ?
N004 Mg03 HU 107.3(14) . . ?
O006 Mg03 Mg02 85.59(14) . . ?
O006 Mg03 N004 132.9(2) . . ?
O006 Mg03 N009 103.55(19) . . ?
O006 Mg03 HU 95.1(14) . . ?
N009 Mg03 Mg02 127.60(15) . . ?
N009 Mg03 HU 128.5(14) . . ?
C00B N004 Mg03 119.5(3) . . ?
C00G N004 Mg03 121.7(4) . . ?
C00G N004 C00B 118.8(4) . . ?
C017 O005 Mg02 137.6(4) . . ?
C01D O006 Mg03 149.6(5) . . ?
C00A N007 Mg02 118.9(4) . . ?
C00A N007 C00N 120.2(4) . . ?
C00N N007 Mg02 120.8(3) . . ?
C00F N008 Mg02 121.2(3) . . ?
C00K N008 Mg02 119.8(4) . . ?
C00K N008 C00F 118.8(4) . . ?
C00P N009 Mg03 117.5(3) . . ?
C00Q N009 Mg03 122.2(4) . . ?
C00Q N009 C00P 119.9(4) . . ?
N007 C00A C00C 124.3(5) . . ?
N007 C00A C01G 119.5(5) . . ?
C00C C00A C01G 116.2(5) . . ?
C00D C00B N004 120.0(5) . . ?
C00V C00B N004 119.3(5) . . ?
C00V C00B C00D 120.7(5) . . ?
C00A C00C H00C 114.6 . . ?
C00A C00C C00K 130.9(5) . . ?
C00K C00C H00C 114.6 . . ?
C00B C00D C00I 122.2(5) . . ?
C015 C00D C00B 117.8(5) . . ?
C015 C00D C00I 120.1(5) . . ?
C00F C00E C00H 123.0(5) . . ?
C00J C00E C00F 119.0(5) . . ?
C00J C00E C00H 118.0(5) . . ?
C00E C00F N008 121.4(5) . . ?
C00E C00F C00T 120.1(5) . . ?
C00T C00F N008 118.4(5) . . ?
N004 C00G C00Z 123.7(5) . . ?
N004 C00G C01B 120.4(5) . . ?
C00Z C00G C01B 115.8(5) . . ?
C00E C00H H00H 108.1 . . ?
C00E C00H C014 111.1(5) . . ?
C00E C00H C01E 112.0(5) . . ?
C014 C00H H00H 108.1 . . ?
C01E C00H H00H 108.1 . . ?
C01E C00H C014 109.2(5) . . ?
C00D C00I H00I 107.2 . . ?
C016 C00I C00D 113.9(5) . . ?
C016 C00I H00I 107.2 . . ?
C016 C00I C022 108.8(6) . . ?
C022 C00I C00D 112.0(5) . . ?
C022 C00I H00I 107.2 . . ?
C00E C00J H00J 119.6 . . ?
C00O C00J C00E 120.8(6) . . ?
C00O C00J H00J 119.6 . . ?
N008 C00K C00C 123.5(5) . . ?
N008 C00K C01C 120.8(5) . . ?
C00C C00K C01C 115.7(5) . . ?
C00N C00L C00M 121.8(5) . . ?
C011 C00L C00M 118.7(5) . . ?
C011 C00L C00N 119.6(5) . . ?
C00L C00M H00M 108.0 . . ?
C01S C00M C00L 110.6(5) . . ?
C01S C00M H00M 108.0 . . ?
C01S C00M C01U 110.0(6) . . ?
C01U C00M C00L 112.0(5) . . ?
C01U C00M H00M 108.0 . . ?
C00L C00N N007 121.3(5) . . ?
C00L C00N C00U 120.3(5) . . ?
C00U C00N N007 118.3(5) . . ?
C00J C00O H00O 120.0 . . ?
C00W C00O C00J 120.0(5) . . ?
C00W C00O H00O 120.0 . . ?
C00S C00P N009 119.8(5) . . ?
C00S C00P C00X 120.3(5) . . ?
C00X C00P N009 119.7(5) . . ?
N009 C00Q C00Z 123.2(5) . . ?
N009 C00Q C01Q 121.1(5) . . ?
C00Z C00Q C01Q 115.7(5) . . ?
C00P C00S C01F 120.6(5) . . ?
C01M C00S C00P 118.9(6) . . ?
C01M C00S C01F 120.6(6) . . ?
C00F C00T C019 121.5(5) . . ?
C00W C00T C00F 118.7(5) . . ?
C00W C00T C019 119.8(5) . . ?
C00N C00U C01I 121.5(5) . . ?
C012 C00U C00N 118.2(5) . . ?
C012 C00U C01I 120.3(5) . . ?
C00B C00V C00Y 122.4(5) . . ?
C01J C00V C00B 119.3(6) . . ?
C01J C00V C00Y 118.3(5) . . ?
C00O C00W C00T 121.4(6) . . ?
C00O C00W H00W 119.3 . . ?
C00T C00W H00W 119.3 . . ?
C00P C00X C018 122.7(5) . . ?
C01P C00X C00P 117.7(6) . . ?
C01P C00X C018 119.5(6) . . ?
C00V C00Y H00Y 108.0 . . ?
C00V C00Y C021 111.3(6) . . ?
C01K C00Y C00V 112.5(6) . . ?
C01K C00Y H00Y 108.0 . . ?
C01K C00Y C021 108.9(6) . . ?
C021 C00Y H00Y 108.0 . . ?
C00G C00Z H00Z 114.4 . . ?
C00Q C00Z C00G 131.1(5) . . ?
C00Q C00Z H00Z 114.4 . . ?
C015 C010 H010 120.2 . . ?
C015 C010 C01J 119.6(6) . . ?
C01J C010 H010 120.2 . . ?
C00L C011 H011 119.6 . . ?
C00L C011 C01H 120.9(6) . . ?
C01H C011 H011 119.6 . . ?
C00U C012 H012 118.6 . . ?
C00U C012 C01H 122.7(6) . . ?
C01H C012 H012 118.6 . . ?
C00H C014 H01A 109.5 . . ?
C00H C014 H01B 109.5 . . ?
C00H C014 H01C 109.5 . . ?
H01A C014 H01B 109.5 . . ?
H01A C014 H01C 109.5 . . ?
H01B C014 H01C 109.5 . . ?
C00D C015 H015 119.0 . . ?
C010 C015 C00D 122.0(6) . . ?
C010 C015 H015 119.0 . . ?
C00I C016 H01D 109.5 . . ?
C00I C016 H01E 109.5 . . ?
C00I C016 H01F 109.5 . . ?
H01D C016 H01E 109.5 . . ?
H01D C016 H01F 109.5 . . ?
H01E C016 H01F 109.5 . . ?
O005 C017 Fe01 177.1(5) . . ?
C00X C018 H018 108.3 . . ?
C01R C018 C00X 112.8(6) . . ?
C01R C018 H018 108.3 . . ?
C01W C018 C00X 109.4(6) . . ?
C01W C018 H018 108.3 . . ?
C01W C018 C01R 109.6(6) . . ?
C00T C019 H019 106.8 . . ?
C01O C019 C00T 114.1(6) . . ?
C01O C019 H019 106.8 . . ?
C01O C019 C023 110.4(6) . . ?
C023 C019 C00T 111.5(6) . . ?
C023 C019 H019 106.8 . . ?
C00G C01B H01G 109.5 . . ?
C00G C01B H01H 109.5 . . ?
C00G C01B H01I 109.5 . . ?
H01G C01B H01H 109.5 . . ?
H01G C01B H01I 109.5 . . ?
H01H C01B H01I 109.5 . . ?
C00K C01C H01J 109.5 . . ?
C00K C01C H01K 109.5 . . ?
C00K C01C H01L 109.5 . . ?
H01J C01C H01K 109.5 . . ?
H01J C01C H01L 109.5 . . ?
H01K C01C H01L 109.5 . . ?
Fe01 C01D H01M 115.7 . . ?
O006 C01D Fe01 128.6(5) . . ?
O006 C01D H01M 115.7 . . ?
C00H C01E H01N 109.5 . . ?
C00H C01E H01O 109.5 . . ?
C00H C01E H01P 109.5 . . ?
H01N C01E H01O 109.5 . . ?
H01N C01E H01P 109.5 . . ?
H01O C01E H01P 109.5 . . ?
C00S C01F H01Q 107.5 . . ?
C01T C01F C00S 113.6(6) . . ?
C01T C01F H01Q 107.5 . . ?
C01V C01F C00S 111.1(6) . . ?
C01V C01F H01Q 107.5 . . ?
C01V C01F C01T 109.3(6) . . ?
C00A C01G H01R 109.5 . . ?
C00A C01G H01S 109.5 . . ?
C00A C01G H01T 109.5 . . ?
H01R C01G H01S 109.5 . . ?
H01R C01G H01T 109.5 . . ?
H01S C01G H01T 109.5 . . ?
C011 C01H H01U 120.9 . . ?
C012 C01H C011 118.3(6) . . ?
C012 C01H H01U 120.9 . . ?
C00U C01I H01V 108.5 . . ?
C00U C01I C01Y 110.5(6) . . ?
C01L C01I C00U 112.7(6) . . ?
C01L C01I H01V 108.5 . . ?
C01L C01I C01Y 108.2(6) . . ?
C01Y C01I H01V 108.5 . . ?
C00V C01J H01W 119.7 . . ?
C010 C01J C00V 120.6(6) . . ?
C010 C01J H01W 119.7 . . ?
C00Y C01K H01X 109.5 . . ?
C00Y C01K H01Y 109.5 . . ?
C00Y C01K H 109.5 . . ?
H01X C01K H01Y 109.5 . . ?
H01X C01K H 109.5 . . ?
H01Y C01K H 109.5 . . ?
C01I C01L H01Z 109.5 . . ?
C01I C01L HA 109.5 . . ?
C01I C01L HB 109.5 . . ?
H01Z C01L HA 109.5 . . ?
H01Z C01L HB 109.5 . . ?
HA C01L HB 109.5 . . ?
C00S C01M H01 119.6 . . ?
C01N C01M C00S 120.9(7) . . ?
C01N C01M H01 119.6 . . ?
C01M C01N H1 119.7 . . ?
C01P C01N C01M 120.7(7) . . ?
C01P C01N H1 119.7 . . ?
C019 C01O H2 109.5 . . ?
C019 C01O HC 109.5 . . ?
C019 C01O HD 109.5 . . ?
H2 C01O HC 109.5 . . ?
H2 C01O HD 109.5 . . ?
HC C01O HD 109.5 . . ?
C00X C01P H3 119.2 . . ?
C01N C01P C00X 121.6(7) . . ?
C01N C01P H3 119.2 . . ?
C00Q C01Q H4 109.5 . . ?
C00Q C01Q HE 109.5 . . ?
C00Q C01Q HF 109.5 . . ?
H4 C01Q HE 109.5 . . ?
H4 C01Q HF 109.5 . . ?
HE C01Q HF 109.5 . . ?
C018 C01R H5 109.5 . . ?
C018 C01R HG 109.5 . . ?
C018 C01R HH 109.5 . . ?
H5 C01R HG 109.5 . . ?
H5 C01R HH 109.5 . . ?
HG C01R HH 109.5 . . ?
C00M C01S H6 109.5 . . ?
C00M C01S HI 109.5 . . ?
C00M C01S HJ 109.5 . . ?
H6 C01S HI 109.5 . . ?
H6 C01S HJ 109.5 . . ?
HI C01S HJ 109.5 . . ?
C01F C01T H7 109.5 . . ?
C01F C01T HK 109.5 . . ?
C01F C01T HL 109.5 . . ?
H7 C01T HK 109.5 . . ?
H7 C01T HL 109.5 . . ?
HK C01T HL 109.5 . . ?
C00M C01U H8 109.5 . . ?
C00M C01U HM 109.5 . . ?
C00M C01U HN 109.5 . . ?
H8 C01U HM 109.5 . . ?
H8 C01U HN 109.5 . . ?
HM C01U HN 109.5 . . ?
C01F C01V H9 109.5 . . ?
C01F C01V HO 109.5 . . ?
C01F C01V HP 109.5 . . ?
H9 C01V HO 109.5 . . ?
H9 C01V HP 109.5 . . ?
HO C01V HP 109.5 . . ?
C018 C01W H10 109.5 . . ?
C018 C01W HQ 109.5 . . ?
C018 C01W HR 109.5 . . ?
H10 C01W HQ 109.5 . . ?
H10 C01W HR 109.5 . . ?
HQ C01W HR 109.5 . . ?
O013 C01X Fe01 177.5(9) . . ?
C01I C01Y H11 109.5 . . ?
C01I C01Y HS 109.5 . . ?
C01I C01Y HT 109.5 . . ?
H11 C01Y HS 109.5 . . ?
H11 C01Y HT 109.5 . . ?
HS C01Y HT 109.5 . . ?
O00R C01Z Fe01 178.3(8) . . ?
O01A C020 Fe01 178.1(9) . . ?
C00Y C021 H02A 109.5 . . ?
C00Y C021 H02B 109.5 . . ?
C00Y C021 H02C 109.5 . . ?
H02A C021 H02B 109.5 . . ?
H02A C021 H02C 109.5 . . ?
H02B C021 H02C 109.5 . . ?
C00I C022 H02D 109.5 . . ?
C00I C022 H02E 109.5 . . ?
C00I C022 H02F 109.5 . . ?
H02D C022 H02E 109.5 . . ?
H02D C022 H02F 109.5 . . ?
H02E C022 H02F 109.5 . . ?
C019 C023 H02G 109.5 . . ?
C019 C023 H02H 109.5 . . ?
C019 C023 H02I 109.5 . . ?
H02G C023 H02H 109.5 . . ?
H02G C023 H02I 109.5 . . ?
H02H C023 H02I 109.5 . . ?
H02J C029 H02K 109.5 . . ?
H02J C029 H02L 109.5 . . ?
H02K C029 H02L 109.5 . . ?
C2 C029 H02J 109.5 . . ?
C2 C029 H02K 109.5 . . ?
C2 C029 H02L 109.5 . . ?
C1 C3 C026 120.0 . . ?
C1 C3 C6 122.4(14) . . ?
C026 C3 C6 117.6(14) . . ?
C3 C1 H1A 120.0 . . ?
C3 C1 C027 120.0 . . ?
C027 C1 H1A 120.0 . . ?
C1 C027 H027 120.0 . . ?
C1 C027 C7 120.0 . . ?
C7 C027 H027 120.0 . . ?
C027 C7 H7A 120.0 . . ?
C027 C7 C02A 120.0 . . ?
C02A C7 H7A 120.0 . . ?
C7 C02A H02M 120.0 . . ?
C026 C02A C7 120.0 . . ?
C026 C02A H02M 120.0 . . ?
C3 C026 H026 120.0 . . ?
C02A C026 C3 120.0 . . ?
C02A C026 H026 120.0 . . ?
C3 C6 H6A 109.5 . . ?
C3 C6 H6B 109.5 . . ?
C3 C6 H6C 109.5 . . ?
H6A C6 H6B 109.5 . . ?
H6A C6 H6C 109.5 . . ?
H6B C6 H6C 109.5 . . ?
C025 C2 C029 117.9(13) . . ?
C025 C2 C024 120.0 . . ?
C024 C2 C029 122.1(13) . . ?
C2 C025 H025 120.0 . . ?
C028 C025 C2 120.0 . . ?
C028 C025 H025 120.0 . . ?
C025 C028 H028 120.0 . . ?
C0AA C028 C025 120.0 . . ?
C0AA C028 H028 120.0 . . ?
C028 C0AA H0AA 120.0 . . ?
C1AA C0AA C028 120.0 . . ?
C1AA C0AA H0AA 120.0 . . ?
C0AA C1AA H1AA 120.0 . . ?
C0AA C1AA C024 120.0 . . ?
C024 C1AA H1AA 120.0 . . ?
C2 C024 H024 120.0 . . ?
C1AA C024 C2 120.0 . . ?
C1AA C024 H024 120.0 . . ?
H0A C0 H0B 109.5 . . ?
H0A C0 H0C 109.5 . . ?
H0B C0 H0C 109.5 . . ?
C2A C0 H0A 109.5 . . ?
C2A C0 H0B 109.5 . . ?
C2A C0 H0C 109.5 . . ?
C4 C2A C0 123(2) . . ?
C4 C2A C5 120.0 . . ?
C5 C2A C0 117(2) . . ?
C2A C4 H4A 120.0 . . ?
C8 C4 C2A 120.0 . . ?
C8 C4 H4A 120.0 . . ?
C4 C8 H8A 120.0 . . ?
C4 C8 C0AB 120.0 . . ?
C0AB C8 H8A 120.0 . . ?
C8 C0AB H0AB 120.0 . . ?
C8 C0AB C1AB 120.0 . . ?
C1AB C0AB H0AB 120.0 . . ?
C0AB C1AB H1AB 120.0 . . ?
C5 C1AB C0AB 120.0 . . ?
C5 C1AB H1AB 120.0 . . ?
C2A C5 H5A 120.0 . . ?
C1AB C5 C2A 120.0 . . ?
C1AB C5 H5A 120.0 . . ?
C3A C9 H9A 121.4 . . ?
C3A C9 C02B 117(3) . . ?
C02B C9 H9A 121.4 . . ?
C9 C3A C1A 119(3) . . ?
C9 C3A C6A 124(3) . . ?
C1A C3A C6A 117(3) . . ?
C3A C1A H1AC 120.5 . . ?
C10 C1A C3A 119(3) . . ?
C10 C1A H1AC 120.5 . . ?
C3A C6A H6AA 109.5 . . ?
C3A C6A H6AB 109.5 . . ?
C3A C6A H6AC 109.5 . . ?
H6AA C6A H6AB 109.5 . . ?
H6AA C6A H6AC 109.5 . . ?
H6AB C6A H6AC 109.5 . . ?
C1A C10 H10A 120.3 . . ?
C1A C10 C7A 119(4) . . ?
C7A C10 H10A 120.3 . . ?
C9 C02B H02N 120.0 . . ?
C7A C02B C9 120(4) . . ?
C7A C02B H02N 120.0 . . ?
C10 C7A H7AA 118.4 . . ?
C02B C7A C10 123(4) . . ?
C02B C7A H7AA 118.4 . . ?

loop_
_geom_bond_atom_site_label_1
_geom_bond_atom_site_label_2
_geom_bond_distance
_geom_bond_site_symmetry_2
_geom_bond_publ_flag
Fe01 C017 1.733(6) . ?
Fe01 C01D 1.934(7) . ?
Fe01 C01X 1.813(10) . ?
Fe01 C01Z 1.826(9) . ?
Fe01 C020 1.802(8) . ?
Mg02 Mg03 3.517(2) . ?
Mg02 O005 2.048(4) . ?
Mg02 N007 2.026(5) . ?
Mg02 N008 2.025(5) . ?
Mg02 HU 1.72(4) . ?
Mg03 N004 2.032(5) . ?
Mg03 O006 1.964(4) . ?
Mg03 N009 2.034(5) . ?
Mg03 HU 1.86(5) . ?
N004 C00B 1.442(7) . ?
N004 C00G 1.328(7) . ?
O005 C017 1.175(7) . ?
O006 C01D 1.223(7) . ?
N007 C00A 1.324(7) . ?
N007 C00N 1.435(7) . ?
N008 C00F 1.441(7) . ?
N008 C00K 1.325(7) . ?
N009 C00P 1.442(7) . ?
N009 C00Q 1.331(7) . ?
C00A C00C 1.400(8) . ?
C00A C01G 1.527(8) . ?
C00B C00D 1.418(8) . ?
C00B C00V 1.392(8) . ?
C00C H00C 0.9300 . ?
C00C C00K 1.407(8) . ?
C00D C00I 1.512(8) . ?
C00D C015 1.387(8) . ?
C00E C00F 1.400(8) . ?
C00E C00H 1.516(8) . ?
C00E C00J 1.395(8) . ?
C00F C00T 1.407(8) . ?
C00G C00Z 1.408(8) . ?
C00G C01B 1.504(8) . ?
C00H H00H 0.9800 . ?
C00H C014 1.539(9) . ?
C00H C01E 1.531(9) . ?
C00I H00I 0.9800 . ?
C00I C016 1.487(9) . ?
C00I C022 1.505(9) . ?
C00J H00J 0.9300 . ?
C00J C00O 1.379(9) . ?
C00K C01C 1.517(8) . ?
C00L C00M 1.532(8) . ?
C00L C00N 1.405(8) . ?
C00L C011 1.367(8) . ?
C00M H00M 0.9800 . ?
C00M C01S 1.523(10) . ?
C00M C01U 1.524(9) . ?
C00N C00U 1.407(8) . ?
C00O H00O 0.9300 . ?
C00O C00W 1.370(9) . ?
C00P C00S 1.397(9) . ?
C00P C00X 1.411(8) . ?
C00Q C00Z 1.380(8) . ?
C00Q C01Q 1.511(8) . ?
O00R C01Z 1.120(10) . ?
C00S C01F 1.531(9) . ?
C00S C01M 1.380(9) . ?
C00T C00W 1.391(8) . ?
C00T C019 1.524(8) . ?
C00U C012 1.370(8) . ?
C00U C01I 1.524(9) . ?
C00V C00Y 1.525(8) . ?
C00V C01J 1.390(9) . ?
C00W H00W 0.9300 . ?
C00X C018 1.529(9) . ?
C00X C01P 1.400(9) . ?
C00Y H00Y 0.9800 . ?
C00Y C01K 1.500(10) . ?
C00Y C021 1.527(10) . ?
C00Z H00Z 0.9300 . ?
C010 H010 0.9300 . ?
C010 C015 1.378(9) . ?
C010 C01J 1.387(10) . ?
C011 H011 0.9300 . ?
C011 C01H 1.407(9) . ?
C012 H012 0.9300 . ?
C012 C01H 1.380(9) . ?
O013 C01X 1.121(10) . ?
C014 H01A 0.9600 . ?
C014 H01B 0.9600 . ?
C014 H01C 0.9600 . ?
C015 H015 0.9300 . ?
C016 H01D 0.9600 . ?
C016 H01E 0.9600 . ?
C016 H01F 0.9600 . ?
C018 H018 0.9800 . ?
C018 C01R 1.529(10) . ?
C018 C01W 1.520(11) . ?
C019 H019 0.9800 . ?
C019 C01O 1.518(10) . ?
C019 C023 1.521(10) . ?
O01A C020 1.139(10) . ?
C01B H01G 0.9600 . ?
C01B H01H 0.9600 . ?
C01B H01I 0.9600 . ?
C01C H01J 0.9600 . ?
C01C H01K 0.9600 . ?
C01C H01L 0.9600 . ?
C01D H01M 0.9300 . ?
C01E H01N 0.9600 . ?
C01E H01O 0.9600 . ?
C01E H01P 0.9600 . ?
C01F H01Q 0.9800 . ?
C01F C01T 1.519(10) . ?
C01F C01V 1.514(11) . ?
C01G H01R 0.9600 . ?
C01G H01S 0.9600 . ?
C01G H01T 0.9600 . ?
C01H H01U 0.9300 . ?
C01I H01V 0.9800 . ?
C01I C01L 1.515(10) . ?
C01I C01Y 1.535(12) . ?
C01J H01W 0.9300 . ?
C01K H01X 0.9600 . ?
C01K H01Y 0.9600 . ?
C01K H 0.9600 . ?
C01L H01Z 0.9600 . ?
C01L HA 0.9600 . ?
C01L HB 0.9600 . ?
C01M H01 0.9300 . ?
C01M C01N 1.375(11) . ?
C01N H1 0.9300 . ?
C01N C01P 1.339(11) . ?
C01O H2 0.9600 . ?
C01O HC 0.9600 . ?
C01O HD 0.9600 . ?
C01P H3 0.9300 . ?
C01Q H4 0.9600 . ?
C01Q HE 0.9600 . ?
C01Q HF 0.9600 . ?
C01R H5 0.9600 . ?
C01R HG 0.9600 . ?
C01R HH 0.9600 . ?
C01S H6 0.9600 . ?
C01S HI 0.9600 . ?
C01S HJ 0.9600 . ?
C01T H7 0.9600 . ?
C01T HK 0.9600 . ?
C01T HL 0.9600 . ?
C01U H8 0.9600 . ?
C01U HM 0.9600 . ?
C01U HN 0.9600 . ?
C01V H9 0.9600 . ?
C01V HO 0.9600 . ?
C01V HP 0.9600 . ?
C01W H10 0.9600 . ?
C01W HQ 0.9600 . ?
C01W HR 0.9600 . ?
C01Y H11 0.9600 . ?
C01Y HS 0.9600 . ?
C01Y HT 0.9600 . ?
C021 H02A 0.9600 . ?
C021 H02B 0.9600 . ?
C021 H02C 0.9600 . ?
C022 H02D 0.9600 . ?
C022 H02E 0.9600 . ?
C022 H02F 0.9600 . ?
C023 H02G 0.9600 . ?
C023 H02H 0.9600 . ?
C023 H02I 0.9600 . ?
C029 H02J 0.9600 . ?
C029 H02K 0.9600 . ?
C029 H02L 0.9600 . ?
C029 C2 1.53(3) . ?
C3 C1 1.3900 . ?
C3 C026 1.3900 . ?
C3 C6 1.50(3) . ?
C1 H1A 0.9300 . ?
C1 C027 1.3900 . ?
C027 H027 0.9300 . ?
C027 C7 1.3900 . ?
C7 H7A 0.9300 . ?
C7 C02A 1.3900 . ?
C02A H02M 0.9300 . ?
C02A C026 1.3900 . ?
C026 H026 0.9300 . ?
C6 H6A 0.9600 . ?
C6 H6B 0.9600 . ?
C6 H6C 0.9600 . ?
C2 C025 1.3900 . ?
C2 C024 1.3900 . ?
C025 H025 0.9300 . ?
C025 C028 1.3900 . ?
C028 H028 0.9300 . ?
C028 C0AA 1.3900 . ?
C0AA H0AA 0.9300 . ?
C0AA C1AA 1.3900 . ?
C1AA H1AA 0.9300 . ?
C1AA C024 1.3900 . ?
C024 H024 0.9300 . ?
C0 H0A 0.9600 . ?
C0 H0B 0.9600 . ?
C0 H0C 0.9600 . ?
C0 C2A 1.55(4) . ?
C2A C4 1.3900 . ?
C2A C5 1.3900 . ?
C4 H4A 0.9300 . ?
C4 C8 1.3900 . ?
C8 H8A 0.9300 . ?
C8 C0AB 1.3900 . ?
C0AB H0AB 0.9300 . ?
C0AB C1AB 1.3900 . ?
C1AB H1AB 0.9300 . ?
C1AB C5 1.3900 . ?
C5 H5A 0.9300 . ?
C9 H9A 0.9300 . ?
C9 C3A 1.28(5) . ?
C9 C02B 1.60(5) . ?
C3A C1A 1.49(4) . ?
C3A C6A 1.58(5) . ?
C1A H1AC 0.9300 . ?
C1A C10 1.35(5) . ?
C6A H6AA 0.9600 . ?
C6A H6AB 0.9600 . ?
C6A H6AC 0.9600 . ?
C10 H10A 0.9300 . ?
C10 C7A 1.40(5) . ?
C02B H02N 0.9300 . ?
C02B C7A 1.19(5) . ?
C7A H7AA 0.9300 . ?

loop_
_geom_torsion_atom_site_label_1
_geom_torsion_atom_site_label_2
_geom_torsion_atom_site_label_3
_geom_torsion_atom_site_label_4
_geom_torsion
_geom_torsion_site_symmetry_1
_geom_torsion_site_symmetry_2
_geom_torsion_site_symmetry_3
_geom_torsion_site_symmetry_4
_geom_torsion_publ_flag
Mg02 N007 C00A C00C 14.7(7) . . . . ?
Mg02 N007 C00A C01G -165.7(4) . . . . ?
Mg02 N007 C00N C00L 85.4(6) . . . . ?
Mg02 N007 C00N C00U -91.2(5) . . . . ?
Mg02 N008 C00F C00E -91.0(5) . . . . ?
Mg02 N008 C00F C00T 85.8(5) . . . . ?
Mg02 N008 C00K C00C -11.1(7) . . . . ?
Mg02 N008 C00K C01C 169.3(4) . . . . ?
Mg03 N004 C00B C00D -88.0(5) . . . . ?
Mg03 N004 C00B C00V 90.0(5) . . . . ?
Mg03 N004 C00G C00Z -5.9(7) . . . . ?
Mg03 N004 C00G C01B 177.6(4) . . . . ?
Mg03 O006 C01D Fe01 -110.3(9) . . . . ?
Mg03 N009 C00P C00S 73.2(6) . . . . ?
Mg03 N009 C00P C00X -101.1(5) . . . . ?
Mg03 N009 C00Q C00Z 7.7(7) . . . . ?
Mg03 N009 C00Q C01Q -173.0(4) . . . . ?
N004 C00B C00D C00I -2.6(8) . . . . ?
N004 C00B C00D C015 177.7(5) . . . . ?
N004 C00B C00V C00Y 1.3(8) . . . . ?
N004 C00B C00V C01J -177.7(5) . . . . ?
N004 C00G C00Z C00Q -12.7(10) . . . . ?
N007 C00A C00C C00K 8.8(10) . . . . ?
N007 C00N C00U C012 176.3(5) . . . . ?
N007 C00N C00U C01I -4.3(8) . . . . ?
N008 C00F C00T C00W -179.2(5) . . . . ?
N008 C00F C00T C019 1.0(8) . . . . ?
N009 C00P C00S C01F 8.2(9) . . . . ?
N009 C00P C00S C01M -173.3(6) . . . . ?
N009 C00P C00X C018 -3.2(9) . . . . ?
N009 C00P C00X C01P 174.0(6) . . . . ?
N009 C00Q C00Z C00G 11.7(10) . . . . ?
C00A N007 C00N C00L -95.9(7) . . . . ?
C00A N007 C00N C00U 87.6(7) . . . . ?
C00A C00C C00K N008 -11.0(10) . . . . ?
C00A C00C C00K C01C 168.6(6) . . . . ?
C00B N004 C00G C00Z 174.3(5) . . . . ?
C00B N004 C00G C01B -2.1(8) . . . . ?
C00B C00D C00I C016 133.7(6) . . . . ?
C00B C00D C00I C022 -102.2(7) . . . . ?
C00B C00D C015 C010 0.0(9) . . . . ?
C00B C00V C00Y C01K -120.2(7) . . . . ?
C00B C00V C00Y C021 117.4(7) . . . . ?
C00B C00V C01J C010 -0.1(9) . . . . ?
C00D C00B C00V C00Y 179.2(5) . . . . ?
C00D C00B C00V C01J 0.3(8) . . . . ?
C00E C00F C00T C00W -2.3(8) . . . . ?
C00E C00F C00T C019 177.9(5) . . . . ?
C00E C00J C00O C00W -0.5(9) . . . . ?
C00F N008 C00K C00C 173.2(5) . . . . ?
C00F N008 C00K C01C -6.5(8) . . . . ?
C00F C00E C00H C014 115.5(6) . . . . ?
C00F C00E C00H C01E -122.1(6) . . . . ?
C00F C00E C00J C00O -0.8(8) . . . . ?
C00F C00T C00W C00O 1.0(9) . . . . ?
C00F C00T C019 C01O -146.1(6) . . . . ?
C00F C00T C019 C023 88.1(7) . . . . ?
C00G N004 C00B C00D 91.7(6) . . . . ?
C00G N004 C00B C00V -90.3(6) . . . . ?
C00H C00E C00F N008 -1.1(8) . . . . ?
C00H C00E C00F C00T -177.8(5) . . . . ?
C00H C00E C00J C00O 179.3(5) . . . . ?
C00I C00D C015 C010 -179.7(6) . . . . ?
C00J C00E C00F N008 179.0(5) . . . . ?
C00J C00E C00F C00T 2.3(8) . . . . ?
C00J C00E C00H C014 -64.6(7) . . . . ?
C00J C00E C00H C01E 57.8(7) . . . . ?
C00J C00O C00W C00T 0.4(9) . . . . ?
C00K N008 C00F C00E 84.7(6) . . . . ?
C00K N008 C00F C00T -98.5(6) . . . . ?
C00L C00N C00U C012 -0.3(9) . . . . ?
C00L C00N C00U C01I 179.1(6) . . . . ?
C00L C011 C01H C012 -1.2(10) . . . . ?
C00M C00L C00N N007 3.2(8) . . . . ?
C00M C00L C00N C00U 179.7(5) . . . . ?
C00M C00L C011 C01H -179.0(6) . . . . ?
C00N N007 C00A C00C -164.1(5) . . . . ?
C00N N007 C00A C01G 15.5(8) . . . . ?
C00N C00L C00M C01S -112.5(7) . . . . ?
C00N C00L C00M C01U 124.3(6) . . . . ?
C00N C00L C011 C01H 0.0(9) . . . . ?
C00N C00U C012 C01H -1.0(10) . . . . ?
C00N C00U C01I C01L 130.0(6) . . . . ?
C00N C00U C01I C01Y -108.8(7) . . . . ?
C00P N009 C00Q C00Z -164.6(5) . . . . ?
C00P N009 C00Q C01Q 14.7(8) . . . . ?
C00P C00S C01F C01T -156.7(6) . . . . ?
C00P C00S C01F C01V 79.5(8) . . . . ?
C00P C00S C01M C01N -1.6(11) . . . . ?
C00P C00X C018 C01R -135.2(7) . . . . ?
C00P C00X C018 C01W 102.5(7) . . . . ?
C00P C00X C01P C01N 0.3(11) . . . . ?
C00Q N009 C00P C00S -114.1(6) . . . . ?
C00Q N009 C00P C00X 71.5(7) . . . . ?
C00S C00P C00X C018 -177.6(6) . . . . ?
C00S C00P C00X C01P -0.4(9) . . . . ?
C00S C01M C01N C01P 1.6(13) . . . . ?
C00U C012 C01H C011 1.7(10) . . . . ?
C00V C00B C00D C00I 179.4(5) . . . . ?
C00V C00B C00D C015 -0.3(8) . . . . ?
C00W C00T C019 C01O 34.1(9) . . . . ?
C00W C00T C019 C023 -91.7(8) . . . . ?
C00X C00P C00S C01F -177.5(6) . . . . ?
C00X C00P C00S C01M 1.0(9) . . . . ?
C00Y C00V C01J C010 -179.1(6) . . . . ?
C011 C00L C00M C01S 66.4(7) . . . . ?
C011 C00L C00M C01U -56.8(8) . . . . ?
C011 C00L C00N N007 -175.7(5) . . . . ?
C011 C00L C00N C00U 0.8(9) . . . . ?
C012 C00U C01I C01L -50.6(9) . . . . ?
C012 C00U C01I C01Y 70.5(9) . . . . ?
C015 C00D C00I C016 -46.6(8) . . . . ?
C015 C00D C00I C022 77.5(8) . . . . ?
C015 C010 C01J C00V -0.1(10) . . . . ?
C018 C00X C01P C01N 177.6(8) . . . . ?
C019 C00T C00W C00O -179.2(6) . . . . ?
C01B C00G C00Z C00Q 163.9(6) . . . . ?
C01F C00S C01M C01N 176.9(7) . . . . ?
C01G C00A C00C C00K -170.8(6) . . . . ?
C01I C00U C012 C01H 179.6(6) . . . . ?
C01J C00V C00Y C01K 58.8(8) . . . . ?
C01J C00V C00Y C021 -63.7(8) . . . . ?
C01J C010 C015 C00D 0.2(10) . . . . ?
C01M C00S C01F C01T 24.8(10) . . . . ?
C01M C00S C01F C01V -99.0(8) . . . . ?
C01M C01N C01P C00X -0.9(14) . . . . ?
C01P C00X C018 C01R 47.6(9) . . . . ?
C01P C00X C018 C01W -74.6(8) . . . . ?
C01Q C00Q C00Z C00G -167.7(6) . . . . ?
C029 C2 C025 C028 -178.4(17) . . . . ?
C029 C2 C024 C1AA 178.3(17) . . . . ?
C3 C1 C027 C7 0.0 . . . . ?
C1 C3 C026 C02A 0.0 . . . . ?
C1 C027 C7 C02A 0.0 . . . . ?
C027 C7 C02A C026 0.0 . . . . ?
C7 C02A C026 C3 0.0 . . . . ?
C026 C3 C1 C027 0.0 . . . . ?
C6 C3 C1 C027 -178.7(15) . . . . ?
C6 C3 C026 C02A 178.8(14) . . . . ?
C2 C025 C028 C0AA 0.0 . . . . ?
C025 C2 C024 C1AA 0.0 . . . . ?
C025 C028 C0AA C1AA 0.0 . . . . ?
C028 C0AA C1AA C024 0.0 . . . . ?
C0AA C1AA C024 C2 0.0 . . . . ?
C024 C2 C025 C028 0.0 . . . . ?
C0 C2A C4 C8 -172(2) . . . . ?
C0 C2A C5 C1AB 172(2) . . . . ?
C2A C4 C8 C0AB 0.0 . . . . ?
C4 C2A C5 C1AB 0.0 . . . . ?
C4 C8 C0AB C1AB 0.0 . . . . ?
C8 C0AB C1AB C5 0.0 . . . . ?
C0AB C1AB C5 C2A 0.0 . . . . ?
C5 C2A C4 C8 0.0 . . . . ?
C9 C3A C1A C10 -13(6) . . . . ?
C9 C02B C7A C10 10(6) . . . . ?
C3A C9 C02B C7A -5(5) . . . . ?
C3A C1A C10 C7A 17(6) . . . . ?
C1A C10 C7A C02B -17(6) . . . . ?
C6A C3A C1A C10 168(4) . . . . ?
C02B C9 C3A C1A 6(4) . . . . ?
C02B C9 C3A C6A -175(3) . . . . ?
